data_7059033
loop_
_publ_author_name
'Huang, Yuan'
'Qin, Yaru'
'Ge, Yu'
'Cui, Yanfeng'
'Zhang, Xiamei'
'Li, Yahong'
'Yao, Jinlei'

_publ_section_title
;
 Rationally assembled nonanuclear lanthanide clusters: Dy9 displays slow
 relaxation of magnetization and Tb9 serves as luminescent sensor for
 Fe3+, CrO42- and Cr2O72-
;
_journal_name_full 'New Journal of Chemistry'
_journal_paper_doi 10.1039/C9NJ04893F
_journal_year 2019
_chemical_formula_moiety 'C144 H168 N16 O42 Tb9, H3 O, 3(H2O)'
_chemical_formula_sum 'C144 H177 N16 O46 Tb9'
_chemical_formula_weight 4296.52
_space_group_crystal_system tetragonal
_space_group_IT_number 85
_space_group_name_Hall '-P 4a'
_space_group_name_H-M_alt 'P 4/n :2'
_atom_sites_solution_hydrogens mixed
_audit_creation_date 2019-10-31
_audit_creation_method
;
Olex2 1.2
(compiled 2018.05.29 svn.r3508 for OlexSys, GUI svn.r5506)
;
_audit_update_record
;
2019-11-06 deposited with the CCDC.	2019-11-13 downloaded from the CCDC.
;
_cell_angle_alpha 90
_cell_angle_beta 90
_cell_angle_gamma 90
_cell_formula_units_Z 2
_cell_length_a 21.5916(3)
_cell_length_b 21.5916(3)
_cell_length_c 17.8737(4)
_cell_measurement_reflns_used 12737
_cell_measurement_temperature 293(2)
_cell_measurement_theta_max 29.6590
_cell_measurement_theta_min 3.1210
_cell_volume 8332.7(2)
_computing_cell_refinement
;
CrysAlisPro, Agilent Technologies,
Version 1.171.36.32 (release 02-08-2013 CrysAlis171 .NET)
(compiled Aug  2 2013,16:46:58)
;
_computing_data_collection
;
CrysAlisPro, Agilent Technologies,
Version 1.171.36.32 (release 02-08-2013 CrysAlis171 .NET)
(compiled Aug  2 2013,16:46:58)
;
_computing_data_reduction
;
CrysAlisPro, Agilent Technologies,
Version 1.171.36.32 (release 02-08-2013 CrysAlis171 .NET)
(compiled Aug  2 2013,16:46:58)
;
_computing_molecular_graphics 'Olex2 (Dolomanov et al., 2009)'
_computing_publication_material 'Olex2 (Dolomanov et al., 2009)'
_computing_structure_refinement 'ShelXL (Sheldrick, 2015)'
_computing_structure_solution 'olex2.solve (Bourhis et al., 2015)'
_diffrn_ambient_temperature 293(2)
_diffrn_measured_fraction_theta_full 0.998
_diffrn_measured_fraction_theta_max 0.998
_diffrn_measurement_device_type 'multiwire proportional'
_diffrn_measurement_method 'phi and omega scans'
_diffrn_radiation_type MoK\a
_diffrn_radiation_wavelength 0.71073
_diffrn_reflns_av_R_equivalents 0.0481
_diffrn_reflns_av_unetI/netI 0.0443
_diffrn_reflns_Laue_measured_fraction_full 0.998
_diffrn_reflns_Laue_measured_fraction_max 0.998
_diffrn_reflns_limit_h_max 19
_diffrn_reflns_limit_h_min -26
_diffrn_reflns_limit_k_max 25
_diffrn_reflns_limit_k_min -22
_diffrn_reflns_limit_l_max 21
_diffrn_reflns_limit_l_min -21
_diffrn_reflns_number 32014
_diffrn_reflns_point_group_measured_fraction_full 0.998
_diffrn_reflns_point_group_measured_fraction_max 0.998
_diffrn_reflns_theta_full 25.242
_diffrn_reflns_theta_max 25.678
_diffrn_reflns_theta_min 3.106
_exptl_absorpt_coefficient_mu 3.841
_exptl_absorpt_correction_T_max 1.00000
_exptl_absorpt_correction_T_min 0.77832
_exptl_absorpt_correction_type multi-scan
_exptl_absorpt_process_details
;
CrysAlisPro, Agilent Technologies,
Version 1.171.36.32 (release 02-08-2013 CrysAlis171 .NET)
(compiled Aug  2 2013,16:46:58)
Empirical absorption correction using spherical harmonics,
 implemented in SCALE3 ABSPACK scaling algorithm.
;
_exptl_crystal_colour colourless
_exptl_crystal_colour_primary colourless
_exptl_crystal_density_diffrn 1.684
_exptl_crystal_description block
_exptl_crystal_F_000 4130
_exptl_crystal_size_max 0.2
_exptl_crystal_size_mid 0.2
_exptl_crystal_size_min 0.06
_refine_diff_density_max 2.043
_refine_diff_density_min -1.399
_refine_diff_density_rms 0.151
_refine_ls_extinction_method none
_refine_ls_goodness_of_fit_ref 1.065
_refine_ls_hydrogen_treatment mixed
_refine_ls_matrix_type full
_refine_ls_number_parameters 492
_refine_ls_number_reflns 7897
_refine_ls_number_restraints 86
_refine_ls_restrained_S_all 1.073
_refine_ls_R_factor_all 0.0592
_refine_ls_R_factor_gt 0.0403
_refine_ls_shift/su_max 0.002
_refine_ls_shift/su_mean 0.000
_refine_ls_structure_factor_coef Fsqd
_refine_ls_weighting_details 'w=1/[\s^2^(Fo^2^)+(0.0268P)^2^+66.3568P] where P=(Fo^2^+2Fc^2^)/3'
_refine_ls_weighting_scheme calc
_refine_ls_wR_factor_gt 0.0862
_refine_ls_wR_factor_ref 0.0982
_reflns_Friedel_coverage 0.000
_reflns_number_gt 6183
_reflns_number_total 7897
_reflns_threshold_expression 'I > 2\s(I)'
_cod_data_source_file c9nj04893f2.cif
_cod_data_source_block t9_sq
_cod_original_cell_volume 8332.7(3)
_cod_original_sg_symbol_H-M 'P 4/n'
_cod_database_code 7059033
_shelx_shelxl_version_number 2014/7
_shelx_space_group_comment
;
The symmetry employed for this shelxl refinement is uniquely defined
by the following loop, which should always be used as a source of
symmetry information in preference to the above space-group names.
They are only intended as comments.
;
_shelx_estimated_absorpt_t_max 0.802
_shelx_estimated_absorpt_t_min 0.514
_olex2_refinement_description
;
1. Fixed Uiso
 At 1.2 times of:
  All C(H) groups, All C(H,H) groups
 At 1.5 times of:
  All C(H,H,H) groups
2. Rigid bond restraints
 C34, N4, O10, C35, C36
 with sigma for 1-2 distances of 0.005 and sigma for 1-3 distances of 0.001
3. Uiso/Uaniso restraints and constraints
C34 \\sim N4 \\sim O10 \\sim C35 \\sim C36: within 2A with sigma of 0.005 and
sigma for terminal atoms of 0.001
Uanis(C34) \\sim Ueq, Uanis(N4) \\sim Ueq, Uanis(O10) \\sim Ueq, Uanis(C35)
\\sim Ueq, Uanis(C36) \\sim Ueq: with sigma of 0.01 and sigma for terminal
atoms of 0.02
4. Rigid body (RIGU) restrains
 C34, N4, O10, C35, C36
 with sigma for 1-2 distances of 0.01 and sigma for 1-3 distances of 0.02
5.a Secondary CH2 refined with riding coordinates:
 C23(H23A,H23B), C24(H24A,H24B)
5.b Aromatic/amide H refined with riding coordinates:
 C3(H3A), C5(H5), C8(H8), C9(H9), C10(H10), C13(H13), C15(H15), C16(H16),
 C18(H18), C19(H19), C20(H20), C22(H22), C25(H25), C26(H26), C29(H29), C30(H30),
  C31(H31), C34(H34)
5.c Idealised Me refined as rotating group:
 C27(H27A,H27B,H27C), C28(H28A,H28B,H28C), C32(H32A,H32B,H32C), C33(H33A,H33B,
 H33C), C35(H35A,H35B,H35C), C36(H36A,H36B,H36C)
;
_olex2_submission_special_instructions 'No special instructions were received'

loop_
_space_group_symop_operation_xyz
'x, y, z'
'-x+1/2, -y+1/2, z'
'-y+1/2, x, z'
'y, -x+1/2, z'
'-x, -y, -z'
'x-1/2, y-1/2, -z'
'y-1/2, -x, -z'
'-y, x-1/2, -z'

loop_
_atom_site_label
_atom_site_type_symbol
_atom_site_fract_x
_atom_site_fract_y
_atom_site_fract_z
_atom_site_U_iso_or_equiv
_atom_site_adp_type
_atom_site_occupancy
_atom_site_site_symmetry_order
_atom_site_calc_flag
_atom_site_refinement_flags_posn
_atom_site_refinement_flags_adp
_atom_site_refinement_flags_occupancy
Tb1 Tb 0.7500 0.7500 0.71167(3) 0.01908(14) Uani 1 4 d S T P
Tb2 Tb 0.64442(2) 0.69840(2) 0.56513(2) 0.02130(9) Uani 1 1 d . . .
Tb3 Tb 0.63672(2) 0.77995(2) 0.85885(2) 0.02232(9) Uani 1 1 d . . .
O1 O 0.7500 0.7500 0.5559(5) 0.024(2) Uani 1 4 d S T P
O2 O 0.6588(2) 0.7796(2) 0.6431(3) 0.0271(11) Uani 1 1 d . . .
O3 O 0.7032(2) 0.8334(2) 0.7809(3) 0.0274(11) Uani 1 1 d . . .
O4 O 0.7500 0.7500 0.8698(5) 0.030(2) Uani 1 4 d S T P
O5 O 0.6467(2) 0.7822(2) 0.4846(2) 0.0311(11) Uani 1 1 d . . .
O6 O 0.6555(2) 0.6980(2) 0.9387(3) 0.0330(12) Uani 1 1 d . . .
O7 O 0.5922(2) 0.6537(2) 0.6575(3) 0.0344(12) Uani 1 1 d . . .
O8 O 0.5759(2) 0.8158(2) 0.7681(3) 0.0366(12) Uani 1 1 d . . .
O9 O 0.5885(2) 0.6288(3) 0.4897(3) 0.0448(14) Uani 1 1 d . . .
O10 O 0.5684(3) 0.8324(3) 0.9391(4) 0.0676(16) Uani 1 1 d . U .
O11 O 0.4594(3) 0.5350(3) 0.8162(3) 0.0529(16) Uani 1 1 d . . .
N1 N 0.5330(3) 0.7373(3) 0.5594(3) 0.0346(14) Uani 1 1 d . . .
N2 N 0.5355(3) 0.7194(3) 0.8632(3) 0.0374(15) Uani 1 1 d . . .
O12 O 0.4315(3) 0.9020(3) 0.6027(4) 0.0583(17) Uani 1 1 d . . .
N3 N 0.5547(3) 0.5788(3) 0.3857(4) 0.0428(17) Uani 1 1 d . . .
C1 C 0.6090(4) 0.7843(3) 0.4249(4) 0.0327(17) Uani 1 1 d . . .
C2 C 0.6190(4) 0.6860(3) 0.9980(4) 0.0320(17) Uani 1 1 d . . .
C3 C 0.4853(4) 0.7115(4) 0.5901(4) 0.0354(17) Uani 1 1 d . . .
H3A H 0.4472 0.7274 0.5754 0.042 Uiso 1 1 calc R . .
C4 C 0.5363(3) 0.6375(3) 0.6777(4) 0.0325(17) Uani 1 1 d . . .
C5 C 0.5286(4) 0.5948(3) 0.7370(4) 0.0336(17) Uani 1 1 d . . .
H5 H 0.5632 0.5789 0.7614 0.040 Uiso 1 1 calc R . .
C6 C 0.5445(3) 0.7866(3) 0.4345(4) 0.0339(17) Uani 1 1 d . . .
C7 C 0.4826(3) 0.6623(4) 0.6433(4) 0.0335(17) Uani 1 1 d . . .
C8 C 0.6419(4) 0.6893(4) 1.0710(4) 0.0384(18) Uani 1 1 d . . .
H8 H 0.6835 0.6986 1.0791 0.046 Uiso 1 1 calc R . .
C9 C 0.5006(4) 0.8577(4) 0.6864(4) 0.0397(19) Uani 1 1 d . . .
H9 H 0.5308 0.8817 0.6631 0.048 Uiso 1 1 calc R . .
C10 C 0.6326(4) 0.7846(3) 0.3520(4) 0.0373(18) Uani 1 1 d . . .
H10 H 0.6752 0.7849 0.3443 0.045 Uiso 1 1 calc R . .
C11 C 0.5182(3) 0.8185(4) 0.7452(4) 0.0348(17) Uani 1 1 d . . .
C12 C 0.4704(4) 0.5766(4) 0.7589(4) 0.0379(18) Uani 1 1 d . . .
C13 C 0.4842(4) 0.7325(4) 0.8304(4) 0.0389(18) Uani 1 1 d . . .
H13 H 0.4509 0.7070 0.8423 0.047 Uiso 1 1 calc R . .
C14 C 0.4406(4) 0.8621(4) 0.6620(4) 0.0412(19) Uani 1 1 d . . .
C15 C 0.4170(4) 0.6001(4) 0.7247(5) 0.047(2) Uani 1 1 d . . .
H15 H 0.3777 0.5872 0.7394 0.057 Uiso 1 1 calc R . .
C16 C 0.6037(5) 0.6790(4) 1.1308(4) 0.049(2) Uani 1 1 d . . .
H16 H 0.6196 0.6813 1.1791 0.059 Uiso 1 1 calc R . .
N4 N 0.4883(5) 0.8433(5) 1.0181(7) 0.1027(19) Uani 1 1 d . U .
C17 C 0.4711(4) 0.7814(4) 0.7777(4) 0.0400(19) Uani 1 1 d . . .
C18 C 0.5060(4) 0.7851(4) 0.3732(5) 0.049(2) Uani 1 1 d . . .
H18 H 0.4634 0.7848 0.3805 0.059 Uiso 1 1 calc R . .
C19 C 0.5737(4) 0.6285(4) 0.4223(5) 0.047(2) Uani 1 1 d . . .
H19 H 0.5762 0.6656 0.3961 0.056 Uiso 1 1 calc R . .
C20 C 0.5926(5) 0.7845(4) 0.2910(4) 0.048(2) Uani 1 1 d . . .
H20 H 0.6087 0.7848 0.2427 0.058 Uiso 1 1 calc R . .
C21 C 0.5563(4) 0.6712(4) 0.9877(4) 0.0373(18) Uani 1 1 d . . .
C22 C 0.4247(4) 0.6429(4) 0.6685(5) 0.046(2) Uani 1 1 d . . .
H22 H 0.3896 0.6598 0.6462 0.055 Uiso 1 1 calc R . .
C23 C 0.5349(4) 0.6621(4) 0.9080(4) 0.0398(19) Uani 1 1 d . . .
H23A H 0.5615 0.6318 0.8841 0.048 Uiso 1 1 calc R . .
H23B H 0.4932 0.6455 0.9085 0.048 Uiso 1 1 calc R . .
C24 C 0.5202(4) 0.7921(4) 0.5131(4) 0.0389(18) Uani 1 1 d . . .
H24A H 0.5387 0.8281 0.5366 0.047 Uiso 1 1 calc R . .
H24B H 0.4758 0.7987 0.5112 0.047 Uiso 1 1 calc R . .
C25 C 0.5185(4) 0.6617(4) 1.0481(5) 0.049(2) Uani 1 1 d . . .
H25 H 0.4768 0.6528 1.0405 0.058 Uiso 1 1 calc R . .
C26 C 0.5289(5) 0.7838(4) 0.3013(4) 0.050(2) Uani 1 1 d . . .
H26 H 0.5022 0.7826 0.2605 0.060 Uiso 1 1 calc R . .
C27 C 0.5501(5) 0.5182(4) 0.4207(5) 0.058(3) Uani 1 1 d . . .
H27A H 0.5786 0.4903 0.3971 0.088 Uiso 1 1 calc GR . .
H27B H 0.5086 0.5028 0.4151 0.088 Uiso 1 1 calc GR . .
H27C H 0.5599 0.5216 0.4729 0.088 Uiso 1 1 calc GR . .
C28 C 0.5401(5) 0.5831(5) 0.3062(5) 0.066(3) Uani 1 1 d . . .
H28A H 0.5391 0.6259 0.2915 0.099 Uiso 1 1 calc GR . .
H28B H 0.5004 0.5647 0.2971 0.099 Uiso 1 1 calc GR . .
H28C H 0.5711 0.5617 0.2778 0.099 Uiso 1 1 calc GR . .
C29 C 0.4105(4) 0.7863(4) 0.7503(5) 0.055(2) Uani 1 1 d . . .
H29 H 0.3800 0.7610 0.7706 0.066 Uiso 1 1 calc R . .
C30 C 0.3944(4) 0.8272(5) 0.6948(6) 0.059(3) Uani 1 1 d . . .
H30 H 0.3534 0.8312 0.6796 0.071 Uiso 1 1 calc R . .
C31 C 0.5417(5) 0.6652(4) 1.1207(5) 0.053(2) Uani 1 1 d . . .
H31 H 0.5160 0.6583 1.1617 0.063 Uiso 1 1 calc R . .
C32 C 0.5112(5) 0.5041(4) 0.8492(5) 0.058(3) Uani 1 1 d . . .
H32A H 0.5371 0.4875 0.8104 0.087 Uiso 1 1 calc GR . .
H32B H 0.4967 0.4710 0.8805 0.087 Uiso 1 1 calc GR . .
H32C H 0.5345 0.5329 0.8787 0.087 Uiso 1 1 calc GR . .
C33 C 0.3709(5) 0.9053(5) 0.5711(7) 0.082(4) Uani 1 1 d . . .
H33A H 0.3706 0.9351 0.5313 0.123 Uiso 1 1 calc GR . .
H33B H 0.3419 0.9175 0.6090 0.123 Uiso 1 1 calc GR . .
H33C H 0.3595 0.8654 0.5518 0.123 Uiso 1 1 calc GR . .
C34 C 0.5191(6) 0.8397(6) 0.9594(8) 0.0940(19) Uani 1 1 d . U .
H34 H 0.4930 0.8447 0.9185 0.113 Uiso 1 1 calc R . .
C35 C 0.5184(6) 0.8341(7) 1.0886(8) 0.1037(19) Uani 1 1 d . U .
H35A H 0.5541 0.8083 1.0817 0.155 Uiso 1 1 calc GR . .
H35B H 0.4902 0.8145 1.1227 0.155 Uiso 1 1 calc GR . .
H35C H 0.5309 0.8735 1.1085 0.155 Uiso 1 1 calc GR . .
C36 C 0.4240(6) 0.8556(7) 1.0231(8) 0.1039(19) Uani 1 1 d . U .
H36A H 0.4178 0.8960 1.0443 0.156 Uiso 1 1 calc GR . .
H36B H 0.4047 0.8251 1.0544 0.156 Uiso 1 1 calc GR . .
H36C H 0.4060 0.8542 0.9740 0.156 Uiso 1 1 calc GR . .
H2 H 0.638(3) 0.793(3) 0.677(4) 0.03(2) Uiso 1 1 d . . .
H3 H 0.687(3) 0.853(3) 0.751(4) 0.03(2) Uiso 1 1 d . . .

loop_
_atom_site_aniso_label
_atom_site_aniso_U_11
_atom_site_aniso_U_22
_atom_site_aniso_U_33
_atom_site_aniso_U_23
_atom_site_aniso_U_13
_atom_site_aniso_U_12
Tb1 0.0213(2) 0.0213(2) 0.0146(3) 0.000 0.000 0.000
Tb2 0.02415(18) 0.02436(18) 0.01538(16) -0.00098(12) -0.00261(12) -0.00040(13)
Tb3 0.02446(18) 0.02561(18) 0.01689(16) -0.00002(12) 0.00291(12) 0.00033(13)
O1 0.026(3) 0.026(3) 0.022(5) 0.000 0.000 0.000
O2 0.032(3) 0.034(3) 0.015(2) -0.003(2) 0.003(2) 0.003(2)
O3 0.032(3) 0.030(3) 0.019(2) 0.002(2) 0.001(2) 0.001(2)
O4 0.032(3) 0.032(3) 0.027(5) 0.000 0.000 0.000
O5 0.036(3) 0.039(3) 0.018(2) 0.004(2) -0.009(2) 0.000(2)
O6 0.037(3) 0.036(3) 0.026(3) 0.006(2) 0.010(2) 0.000(2)
O7 0.030(3) 0.049(3) 0.025(3) 0.002(2) -0.004(2) -0.004(2)
O8 0.034(3) 0.047(3) 0.029(3) 0.009(2) -0.001(2) -0.006(2)
O9 0.033(3) 0.060(4) 0.041(3) -0.018(3) -0.004(2) -0.004(3)
O10 0.055(3) 0.065(3) 0.083(4) -0.029(3) 0.008(3) -0.004(3)
O11 0.056(4) 0.056(4) 0.047(3) 0.013(3) 0.007(3) -0.014(3)
N1 0.037(4) 0.038(4) 0.029(3) 0.001(3) -0.003(3) 0.006(3)
N2 0.045(4) 0.036(4) 0.031(3) -0.002(3) -0.001(3) -0.013(3)
O12 0.054(4) 0.057(4) 0.064(4) 0.010(3) -0.024(3) 0.005(3)
N3 0.045(4) 0.046(4) 0.037(4) -0.013(3) -0.004(3) -0.011(3)
C1 0.044(5) 0.032(4) 0.022(4) 0.001(3) -0.006(3) -0.002(3)
C2 0.047(5) 0.028(4) 0.020(3) 0.004(3) 0.011(3) 0.003(3)
C3 0.032(4) 0.042(5) 0.032(4) -0.002(3) -0.007(3) 0.004(3)
C4 0.035(4) 0.038(4) 0.025(4) -0.007(3) 0.001(3) -0.005(3)
C5 0.039(4) 0.035(4) 0.028(4) -0.002(3) -0.001(3) -0.009(3)
C6 0.034(4) 0.033(4) 0.034(4) -0.002(3) -0.001(3) 0.005(3)
C7 0.026(4) 0.040(4) 0.035(4) 0.003(3) -0.003(3) -0.005(3)
C8 0.047(5) 0.040(5) 0.028(4) 0.004(3) 0.001(3) 0.000(4)
C9 0.038(5) 0.046(5) 0.036(4) -0.004(4) -0.003(3) 0.003(4)
C10 0.053(5) 0.036(4) 0.023(4) 0.003(3) -0.001(3) 0.002(4)
C11 0.035(4) 0.040(4) 0.029(4) -0.007(3) -0.002(3) -0.001(3)
C12 0.045(5) 0.039(4) 0.030(4) -0.004(3) 0.005(3) -0.011(4)
C13 0.038(5) 0.042(5) 0.036(4) 0.001(4) 0.005(4) -0.010(4)
C14 0.040(5) 0.042(5) 0.042(5) -0.003(4) -0.013(4) 0.001(4)
C15 0.039(5) 0.051(5) 0.052(5) 0.000(4) 0.003(4) -0.013(4)
C16 0.072(7) 0.056(6) 0.019(4) -0.001(4) -0.001(4) 0.010(5)
N4 0.088(3) 0.115(4) 0.104(3) -0.025(4) 0.034(3) 0.006(3)
C17 0.034(4) 0.046(5) 0.040(4) -0.004(4) 0.001(3) -0.005(4)
C18 0.052(5) 0.052(5) 0.042(5) 0.000(4) -0.015(4) -0.002(4)
C19 0.040(5) 0.055(5) 0.046(5) -0.019(4) -0.010(4) 0.003(4)
C20 0.076(7) 0.050(5) 0.018(4) -0.007(3) -0.003(4) 0.001(5)
C21 0.039(4) 0.040(5) 0.033(4) 0.002(3) -0.001(3) -0.011(4)
C22 0.038(5) 0.051(5) 0.048(5) 0.000(4) -0.005(4) -0.002(4)
C23 0.048(5) 0.036(4) 0.035(4) 0.007(3) 0.003(4) -0.016(4)
C24 0.037(4) 0.042(5) 0.037(4) 0.009(3) 0.001(3) 0.010(4)
C25 0.053(5) 0.051(5) 0.042(5) 0.006(4) 0.013(4) -0.011(4)
C26 0.069(6) 0.051(5) 0.030(4) 0.006(4) -0.025(4) -0.005(5)
C27 0.062(6) 0.061(6) 0.053(6) -0.006(5) -0.003(5) -0.014(5)
C28 0.075(7) 0.087(8) 0.036(5) -0.009(5) -0.012(5) -0.023(6)
C29 0.041(5) 0.057(6) 0.066(6) 0.004(5) -0.004(4) -0.012(4)
C30 0.033(5) 0.065(6) 0.079(7) 0.011(5) -0.013(5) 0.008(4)
C31 0.066(6) 0.061(6) 0.032(5) 0.005(4) 0.020(4) -0.002(5)
C32 0.077(7) 0.051(6) 0.047(5) 0.010(4) -0.003(5) -0.015(5)
C33 0.064(7) 0.082(8) 0.099(9) 0.024(7) -0.044(6) 0.005(6)
C34 0.080(3) 0.097(4) 0.105(3) -0.028(4) 0.027(3) -0.004(4)
C35 0.090(4) 0.116(4) 0.105(3) -0.025(4) 0.033(3) 0.006(3)
C36 0.089(3) 0.116(4) 0.106(4) -0.025(4) 0.033(3) 0.006(3)

loop_
_atom_type_symbol
_atom_type_description
_atom_type_scat_dispersion_real
_atom_type_scat_dispersion_imag
_atom_type_scat_source
C C 0.0033 0.0016 'International Tables Vol C Tables 4.2.6.8 and 6.1.1.4'
H H 0.0000 0.0000 'International Tables Vol C Tables 4.2.6.8 and 6.1.1.4'
N N 0.0061 0.0033 'International Tables Vol C Tables 4.2.6.8 and 6.1.1.4'
O O 0.0106 0.0060 'International Tables Vol C Tables 4.2.6.8 and 6.1.1.4'
Tb Tb -0.1723 4.1537 'International Tables Vol C Tables 4.2.6.8 and 6.1.1.4'

loop_
_geom_angle_atom_site_label_1
_geom_angle_atom_site_label_2
_geom_angle_atom_site_label_3
_geom_angle
_geom_angle_site_symmetry_1
_geom_angle_site_symmetry_3
Tb2 Tb1 Tb2 58.946(9) . 3_655
O1 Tb1 Tb2 44.091(8) . .
O1 Tb1 Tb2 44.092(8) . 3_655
O1 Tb1 O4 180.0 . .
O2 Tb1 Tb2 38.52(11) 2_665 3_655
O2 Tb1 Tb2 93.68(12) 4_565 3_655
O2 Tb1 Tb2 37.23(11) 3_655 3_655
O2 Tb1 Tb2 92.88(12) . 3_655
O2 Tb1 Tb2 92.88(12) 4_565 .
O2 Tb1 Tb2 38.53(11) 3_655 .
O2 Tb1 Tb2 37.22(11) . .
O2 Tb1 Tb2 93.68(12) 2_665 .
O2 Tb1 O1 59.36(12) . .
O2 Tb1 O1 59.36(12) 3_655 .
O2 Tb1 O1 59.36(12) 4_565 .
O2 Tb1 O1 59.36(12) 2_665 .
O2 Tb1 O2 118.7(2) 3_655 4_565
O2 Tb1 O2 118.7(2) 2_665 .
O2 Tb1 O2 74.94(11) 3_655 .
O2 Tb1 O2 74.95(11) 3_655 2_665
O2 Tb1 O2 74.95(11) 4_565 2_665
O2 Tb1 O2 74.95(11) 4_565 .
O2 Tb1 O3 139.67(16) 2_665 3_655
O2 Tb1 O3 143.55(16) 2_665 .
O2 Tb1 O3 76.20(16) 2_665 4_565
O2 Tb1 O3 76.20(16) . 3_655
O2 Tb1 O3 143.55(16) 3_655 4_565
O2 Tb1 O3 76.20(16) 3_655 2_665
O2 Tb1 O3 143.55(16) . 2_665
O2 Tb1 O3 139.67(16) 4_565 2_665
O2 Tb1 O3 73.71(17) . .
O2 Tb1 O3 73.70(17) 3_655 3_655
O2 Tb1 O3 73.70(17) 4_565 4_565
O2 Tb1 O3 73.70(17) 2_665 2_665
O2 Tb1 O3 139.67(16) . 4_565
O2 Tb1 O3 143.55(16) 4_565 3_655
O2 Tb1 O3 76.20(16) 4_565 .
O2 Tb1 O3 139.67(16) 3_655 .
O2 Tb1 O4 120.64(12) 4_565 .
O2 Tb1 O4 120.64(12) . .
O2 Tb1 O4 120.64(12) 2_665 .
O2 Tb1 O4 120.64(12) 3_655 .
O3 Tb1 Tb2 76.89(12) 2_665 3_655
O3 Tb1 Tb2 113.76(11) 4_565 3_655
O3 Tb1 Tb2 109.59(12) 3_655 3_655
O3 Tb1 Tb2 113.77(12) 2_665 .
O3 Tb1 Tb2 76.89(12) 3_655 .
O3 Tb1 Tb2 109.59(12) . .
O3 Tb1 Tb2 164.81(12) . 3_655
O3 Tb1 Tb2 164.80(12) 4_565 .
O3 Tb1 O1 120.93(12) 3_655 .
O3 Tb1 O1 120.93(12) 4_565 .
O3 Tb1 O1 120.93(12) . .
O3 Tb1 O1 120.93(12) 2_665 .
O3 Tb1 O3 74.69(11) 4_565 2_665
O3 Tb1 O3 74.69(11) . 3_655
O3 Tb1 O3 74.69(11) 3_655 2_665
O3 Tb1 O3 118.1(2) 4_565 3_655
O3 Tb1 O3 118.1(2) . 2_665
O3 Tb1 O3 74.68(11) . 4_565
O3 Tb1 O4 59.07(12) 2_665 .
O3 Tb1 O4 59.07(12) . .
O3 Tb1 O4 59.07(12) 4_565 .
O3 Tb1 O4 59.07(12) 3_655 .
O4 Tb1 Tb2 135.909(8) . .
O4 Tb1 Tb2 135.908(8) . 3_655
Tb2 Tb2 Tb1 60.528(5) 4_565 .
Tb2 Tb2 Tb1 60.528(5) 3_655 .
Tb2 Tb2 Tb2 90.0 4_565 3_655
O1 Tb2 Tb1 49.63(19) . .
O1 Tb2 Tb2 45.122(13) . 4_565
O1 Tb2 Tb2 45.121(12) . 3_655
O1 Tb2 N1 134.34(15) . .
O2 Tb2 Tb1 40.05(12) . .
O2 Tb2 Tb1 40.33(12) 3_655 .
O2 Tb2 Tb2 38.90(12) . 4_565
O2 Tb2 Tb2 96.83(12) 3_655 4_565
O2 Tb2 Tb2 37.84(12) 3_655 3_655
O2 Tb2 Tb2 96.99(13) . 3_655
O2 Tb2 O1 64.26(18) 3_655 .
O2 Tb2 O1 64.96(19) . .
O2 Tb2 O2 79.5(2) . 3_655
O2 Tb2 O5 76.89(16) . .
O2 Tb2 O5 73.95(16) 3_655 3_655
O2 Tb2 O5 129.48(17) . 3_655
O2 Tb2 O9 118.22(19) 3_655 .
O2 Tb2 O9 156.78(18) . .
O2 Tb2 N1 144.47(18) 3_655 .
O2 Tb2 N1 84.21(19) . .
O5 Tb2 Tb1 99.18(11) 3_655 .
O5 Tb2 Tb1 101.21(11) . .
O5 Tb2 Tb2 41.66(11) . 4_565
O5 Tb2 Tb2 102.98(12) 3_655 4_565
O5 Tb2 Tb2 103.55(12) . 3_655
O5 Tb2 Tb2 39.58(11) 3_655 3_655
O5 Tb2 O1 66.28(17) . .
O5 Tb2 O1 64.91(16) 3_655 .
O5 Tb2 O2 130.40(17) . 3_655
O5 Tb2 O5 88.7(2) . 3_655
O5 Tb2 O9 98.89(19) . .
O5 Tb2 N1 74.77(18) . .
O5 Tb2 N1 138.36(17) 3_655 .
O7 Tb2 Tb1 85.19(12) . .
O7 Tb2 Tb2 125.16(13) . 4_565
O7 Tb2 Tb2 109.84(13) . 3_655
O7 Tb2 O1 134.0(2) . .
O7 Tb2 O2 87.06(18) . .
O7 Tb2 O2 75.64(17) . 3_655
O7 Tb2 O5 144.43(18) . .
O7 Tb2 O5 125.15(18) . 3_655
O7 Tb2 O9 83.54(19) . .
O7 Tb2 N1 72.15(19) . .
O9 Tb2 Tb1 158.08(15) . .
O9 Tb2 Tb2 106.16(13) . 3_655
O9 Tb2 Tb2 140.44(15) . 4_565
O9 Tb2 O1 134.7(2) . .
O9 Tb2 O5 72.54(17) . 3_655
O9 Tb2 N1 72.71(19) . .
N1 Tb2 Tb1 121.19(13) . .
N1 Tb2 Tb2 89.71(14) . 4_565
N1 Tb2 Tb2 177.69(13) . 3_655
Tb3 Tb3 Tb1 60.650(5) 4_565 .
Tb3 Tb3 Tb1 60.651(5) 3_655 .
Tb3 Tb3 Tb3 90.001(1) 3_655 4_565
O3 Tb3 Tb1 40.29(12) . .
O3 Tb3 Tb1 40.02(13) 3_655 .
O3 Tb3 Tb3 96.87(13) . 3_655
O3 Tb3 Tb3 38.96(12) 3_655 3_655
O3 Tb3 Tb3 97.02(13) 3_655 4_565
O3 Tb3 Tb3 37.96(12) . 4_565
O3 Tb3 O3 79.5(2) 3_655 .
O3 Tb3 O4 64.8(2) . .
O3 Tb3 O4 65.5(2) 3_655 .
O3 Tb3 O6 74.04(16) . 4_565
O3 Tb3 O6 129.59(18) 3_655 4_565
O3 Tb3 O6 76.64(17) 3_655 .
O3 Tb3 O10 121.2(2) . .
O3 Tb3 O10 155.5(2) 3_655 .
O3 Tb3 N2 143.89(19) . .
O3 Tb3 N2 83.5(2) 3_655 .
O4 Tb3 Tb1 50.5(2) . .
O4 Tb3 Tb3 45.169(16) . 4_565
O4 Tb3 Tb3 45.171(17) . 3_655
O4 Tb3 N2 133.94(15) . .
O6 Tb3 Tb1 101.09(12) . .
O6 Tb3 Tb1 99.35(11) 4_565 .
O6 Tb3 Tb3 103.04(12) 4_565 3_655
O6 Tb3 Tb3 41.36(12) . 3_655
O6 Tb3 Tb3 103.53(13) . 4_565
O6 Tb3 Tb3 39.59(11) 4_565 4_565
O6 Tb3 O3 130.32(18) . .
O6 Tb3 O4 64.53(17) 4_565 .
O6 Tb3 O4 65.69(18) . .
O6 Tb3 O6 88.9(2) . 4_565
O6 Tb3 O10 95.8(2) . .
O6 Tb3 N2 139.00(18) 4_565 .
O6 Tb3 N2 74.84(19) . .
O8 Tb3 Tb1 86.05(13) . .
O8 Tb3 Tb3 109.55(13) . 4_565
O8 Tb3 Tb3 126.66(14) . 3_655
O8 Tb3 O3 75.68(18) . .
O8 Tb3 O3 88.49(18) . 3_655
O8 Tb3 O4 135.5(2) . .
O8 Tb3 O6 145.12(18) . .
O8 Tb3 O6 123.90(18) . 4_565
O8 Tb3 O10 84.7(2) . .
O8 Tb3 N2 72.23(19) . .
O10 Tb3 Tb1 161.19(18) . .
O10 Tb3 Tb3 137.09(19) . 3_655
O10 Tb3 Tb3 107.48(16) . 4_565
O10 Tb3 O4 132.9(3) . .
O10 Tb3 O6 72.7(2) . 4_565
O10 Tb3 N2 71.9(2) . .
N2 Tb3 Tb1 120.39(14) . .
N2 Tb3 Tb3 178.13(14) . 4_565
N2 Tb3 Tb3 89.31(15) . 3_655
Tb2 O1 Tb1 86.28(19) 4_565 .
Tb2 O1 Tb1 86.28(19) 3_655 .
Tb2 O1 Tb1 86.28(19) . .
Tb2 O1 Tb1 86.28(19) 2_665 .
Tb2 O1 Tb2 89.76(2) 2_665 3_655
Tb2 O1 Tb2 89.76(2) . 3_655
Tb2 O1 Tb2 89.76(2) . 4_565
Tb2 O1 Tb2 172.6(4) . 2_665
Tb2 O1 Tb2 89.76(2) 2_665 4_565
Tb2 O1 Tb2 172.6(4) 4_565 3_655
Tb1 O2 H2 100(5) . .
Tb2 O2 Tb1 102.72(19) . .
Tb2 O2 Tb1 101.14(18) 4_565 .
Tb2 O2 Tb2 103.26(18) . 4_565
Tb2 O2 H2 114(5) 4_565 .
Tb2 O2 H2 131(5) . .
Tb1 O3 H3 105(6) . .
Tb3 O3 Tb1 101.36(19) . .
Tb3 O3 Tb1 102.9(2) 4_565 .
Tb3 O3 Tb3 103.09(19) 4_565 .
Tb3 O3 H3 127(6) 4_565 .
Tb3 O3 H3 114(6) . .
Tb3 O4 Tb1 85.6(2) 3_655 .
Tb3 O4 Tb1 85.6(2) . .
Tb3 O4 Tb1 85.6(2) 4_565 .
Tb3 O4 Tb1 85.6(2) 2_665 .
Tb3 O4 Tb3 89.66(3) 3_655 2_665
Tb3 O4 Tb3 171.2(4) . 2_665
Tb3 O4 Tb3 171.2(4) 3_655 4_565
Tb3 O4 Tb3 89.66(3) 4_565 2_665
Tb3 O4 Tb3 89.66(3) . 3_655
Tb3 O4 Tb3 89.66(3) . 4_565
Tb2 O5 Tb2 98.77(16) . 4_565
C1 O5 Tb2 120.5(4) . .
C1 O5 Tb2 137.1(4) . 4_565
Tb3 O6 Tb3 99.04(17) . 3_655
C2 O6 Tb3 122.1(4) . .
C2 O6 Tb3 134.7(4) . 3_655
C4 O7 Tb2 142.2(5) . .
C11 O8 Tb3 143.3(5) . .
C19 O9 Tb2 133.5(6) . .
C34 O10 Tb3 148.3(8) . .
C12 O11 C32 118.3(7) . .
C3 N1 Tb2 126.3(5) . .
C3 N1 C24 115.9(6) . .
C24 N1 Tb2 117.7(5) . .
C13 N2 Tb3 127.8(5) . .
C13 N2 C23 115.2(6) . .
C23 N2 Tb3 117.0(5) . .
C14 O12 C33 117.7(7) . .
C19 N3 C27 122.6(7) . .
C19 N3 C28 119.9(8) . .
C27 N3 C28 117.4(7) . .
O5 C1 C6 120.4(6) . .
O5 C1 C10 121.4(7) . .
C10 C1 C6 118.3(7) . .
O6 C2 C8 121.2(7) . .
O6 C2 C21 120.3(7) . .
C8 C2 C21 118.4(7) . .
N1 C3 H3A 115.2 . .
N1 C3 C7 129.6(7) . .
C7 C3 H3A 115.2 . .
O7 C4 C5 119.3(7) . .
O7 C4 C7 122.3(7) . .
C5 C4 C7 118.4(7) . .
C4 C5 H5 119.8 . .
C12 C5 C4 120.4(7) . .
C12 C5 H5 119.8 . .
C1 C6 C24 117.5(7) . .
C18 C6 C1 120.1(7) . .
C18 C6 C24 122.4(7) . .
C4 C7 C3 122.4(7) . .
C22 C7 C3 118.5(7) . .
C22 C7 C4 118.7(7) . .
C2 C8 H8 119.8 . .
C16 C8 C2 120.4(8) . .
C16 C8 H8 119.8 . .
C11 C9 H9 118.8 . .
C14 C9 H9 118.8 . .
C14 C9 C11 122.4(8) . .
C1 C10 H10 119.8 . .
C20 C10 C1 120.3(8) . .
C20 C10 H10 119.8 . .
O8 C11 C9 121.2(7) . .
O8 C11 C17 121.8(7) . .
C9 C11 C17 117.0(7) . .
O11 C12 C15 114.6(7) . .
C5 C12 O11 123.6(7) . .
C5 C12 C15 121.8(7) . .
N2 C13 H13 115.6 . .
N2 C13 C17 128.9(7) . .
C17 C13 H13 115.6 . .
O12 C14 C30 124.4(7) . .
C9 C14 O12 114.9(7) . .
C9 C14 C30 120.7(8) . .
C12 C15 H15 121.2 . .
C22 C15 C12 117.5(8) . .
C22 C15 H15 121.2 . .
C8 C16 H16 119.4 . .
C8 C16 C31 121.2(8) . .
C31 C16 H16 119.4 . .
C34 N4 C35 119.4(13) . .
C34 N4 C36 126.1(14) . .
C36 N4 C35 114.5(11) . .
C11 C17 C13 122.7(7) . .
C29 C17 C11 118.9(8) . .
C29 C17 C13 117.8(7) . .
C6 C18 H18 119.1 . .
C6 C18 C26 121.8(8) . .
C26 C18 H18 119.1 . .
O9 C19 N3 124.2(9) . .
O9 C19 H19 117.9 . .
N3 C19 H19 117.9 . .
C10 C20 H20 119.6 . .
C26 C20 C10 120.7(8) . .
C26 C20 H20 119.6 . .
C2 C21 C23 116.6(7) . .
C25 C21 C2 120.4(7) . .
C25 C21 C23 122.8(7) . .
C7 C22 H22 118.4 . .
C15 C22 C7 123.2(8) . .
C15 C22 H22 118.4 . .
N2 C23 C21 113.7(6) . .
N2 C23 H23A 108.8 . .
N2 C23 H23B 108.8 . .
C21 C23 H23A 108.8 . .
C21 C23 H23B 108.8 . .
H23A C23 H23B 107.7 . .
N1 C24 C6 113.4(6) . .
N1 C24 H24A 108.9 . .
N1 C24 H24B 108.9 . .
C6 C24 H24A 108.9 . .
C6 C24 H24B 108.9 . .
H24A C24 H24B 107.7 . .
C21 C25 H25 119.6 . .
C21 C25 C31 120.8(8) . .
C31 C25 H25 119.6 . .
C18 C26 C20 118.7(7) . .
C18 C26 H26 120.7 . .
C20 C26 H26 120.7 . .
N3 C27 H27A 109.5 . .
N3 C27 H27B 109.5 . .
N3 C27 H27C 109.5 . .
H27A C27 H27B 109.5 . .
H27A C27 H27C 109.5 . .
H27B C27 H27C 109.5 . .
N3 C28 H28A 109.5 . .
N3 C28 H28B 109.5 . .
N3 C28 H28C 109.5 . .
H28A C28 H28B 109.5 . .
H28A C28 H28C 109.5 . .
H28B C28 H28C 109.5 . .
C17 C29 H29 118.7 . .
C30 C29 C17 122.6(8) . .
C30 C29 H29 118.7 . .
C14 C30 H30 120.8 . .
C29 C30 C14 118.3(8) . .
C29 C30 H30 120.8 . .
C16 C31 C25 118.8(8) . .
C16 C31 H31 120.6 . .
C25 C31 H31 120.6 . .
O11 C32 H32A 109.5 . .
O11 C32 H32B 109.5 . .
O11 C32 H32C 109.5 . .
H32A C32 H32B 109.5 . .
H32A C32 H32C 109.5 . .
H32B C32 H32C 109.5 . .
O12 C33 H33A 109.5 . .
O12 C33 H33B 109.5 . .
O12 C33 H33C 109.5 . .
H33A C33 H33B 109.5 . .
H33A C33 H33C 109.5 . .
H33B C33 H33C 109.5 . .
O10 C34 N4 141.2(16) . .
O10 C34 H34 109.4 . .
N4 C34 H34 109.4 . .
N4 C35 H35A 109.5 . .
N4 C35 H35B 109.5 . .
N4 C35 H35C 109.5 . .
H35A C35 H35B 109.5 . .
H35A C35 H35C 109.5 . .
H35B C35 H35C 109.5 . .
N4 C36 H36A 109.5 . .
N4 C36 H36B 109.5 . .
N4 C36 H36C 109.5 . .
H36A C36 H36B 109.5 . .
H36A C36 H36C 109.5 . .
H36B C36 H36C 109.5 . .

loop_
_geom_bond_atom_site_label_1
_geom_bond_atom_site_label_2
_geom_bond_distance
_geom_bond_site_symmetry_2
Tb1 Tb2 3.6467(5) 3_655
Tb1 Tb2 3.6466(5) .
Tb1 O1 2.784(8) .
Tb1 O2 2.405(5) 4_565
Tb1 O2 2.405(5) 3_655
Tb1 O2 2.405(5) 2_665
Tb1 O2 2.406(5) .
Tb1 O3 2.408(5) 2_665
Tb1 O3 2.408(5) 3_655
Tb1 O3 2.408(5) .
Tb1 O3 2.408(5) 4_565
Tb1 O4 2.826(9) .
Tb2 Tb2 3.5883(4) 4_565
Tb2 Tb2 3.5884(4) 3_655
Tb2 O1 2.5427(7) .
Tb2 O2 2.262(5) .
Tb2 O2 2.315(5) 3_655
Tb2 O5 2.313(5) .
Tb2 O5 2.413(5) 3_655
Tb2 O7 2.220(5) .
Tb2 O9 2.353(5) .
Tb2 N1 2.551(6) .
Tb3 Tb3 3.5779(5) 4_565
Tb3 Tb3 3.5779(4) 3_655
Tb3 O3 2.259(5) 3_655
Tb3 O3 2.310(5) .
Tb3 O4 2.5374(8) .
Tb3 O6 2.309(5) .
Tb3 O6 2.394(5) 4_565
Tb3 O8 2.226(5) .
Tb3 O10 2.348(7) .
Tb3 N2 2.548(6) .
O1 Tb2 2.5427(6) 4_565
O1 Tb2 2.5427(6) 3_655
O1 Tb2 2.5427(6) 2_665
O2 Tb2 2.315(5) 4_565
O2 H2 0.81(8) .
O3 Tb3 2.259(5) 4_565
O3 H3 0.77(7) .
O4 Tb3 2.5375(8) 3_655
O4 Tb3 2.5375(8) 2_665
O4 Tb3 2.5375(8) 4_565
O5 Tb2 2.413(5) 4_565
O5 C1 1.342(8) .
O6 Tb3 2.394(5) 3_655
O6 C2 1.345(8) .
O7 C4 1.307(8) .
O8 C11 1.313(9) .
O9 C19 1.246(9) .
O10 C34 1.136(13) .
O11 C12 1.382(9) .
O11 C32 1.430(11) .
N1 C3 1.292(9) .
N1 C24 1.470(9) .
N2 C13 1.285(10) .
N2 C23 1.473(9) .
O12 C14 1.380(10) .
O12 C33 1.427(11) .
N3 C19 1.322(10) .
N3 C27 1.454(11) .
N3 C28 1.458(10) .
C1 C6 1.404(11) .
C1 C10 1.400(10) .
C2 C8 1.399(10) .
C2 C21 1.403(11) .
C3 H3A 0.9300 .
C3 C7 1.426(10) .
C4 C5 1.416(10) .
C4 C7 1.418(10) .
C5 H5 0.9300 .
C5 C12 1.373(10) .
C6 C18 1.376(10) .
C6 C24 1.504(10) .
C7 C22 1.392(11) .
C8 H8 0.9300 .
C8 C16 1.369(11) .
C9 H9 0.9300 .
C9 C11 1.402(11) .
C9 C14 1.372(11) .
C10 H10 0.9300 .
C10 C20 1.391(11) .
C11 C17 1.420(11) .
C12 C15 1.401(12) .
C13 H13 0.9300 .
C13 C17 1.442(11) .
C14 C30 1.381(12) .
C15 H15 0.9300 .
C15 C22 1.376(12) .
C16 H16 0.9300 .
C16 C31 1.382(13) .
N4 C34 1.244(14) .
N4 C35 1.431(17) .
N4 C36 1.416(15) .
C17 C29 1.402(11) .
C18 H18 0.9300 .
C18 C26 1.377(12) .
C19 H19 0.9300 .
C20 H20 0.9300 .
C20 C26 1.387(13) .
C21 C23 1.509(10) .
C21 C25 1.369(11) .
C22 H22 0.9300 .
C23 H23A 0.9700 .
C23 H23B 0.9700 .
C24 H24A 0.9700 .
C24 H24B 0.9700 .
C25 H25 0.9300 .
C25 C31 1.395(12) .
C26 H26 0.9300 .
C27 H27A 0.9600 .
C27 H27B 0.9600 .
C27 H27C 0.9600 .
C28 H28A 0.9600 .
C28 H28B 0.9600 .
C28 H28C 0.9600 .
C29 H29 0.9300 .
C29 C30 1.372(12) .
C30 H30 0.9300 .
C31 H31 0.9300 .
C32 H32A 0.9600 .
C32 H32B 0.9600 .
C32 H32C 0.9600 .
C33 H33A 0.9600 .
C33 H33B 0.9600 .
C33 H33C 0.9600 .
C34 H34 0.9300 .
C35 H35A 0.9600 .
C35 H35B 0.9600 .
C35 H35C 0.9600 .
C36 H36A 0.9600 .
C36 H36B 0.9600 .
C36 H36C 0.9600 .
